data_4065715
loop_
_publ_author_name
'Dagorne, Samuel'
'Bouyahyi, Miloud'
'Vergnaud, J\'er\^ome'
'Carpentier, Jean-Fran\,cois'

_publ_section_title
;
 A Discrete Five-Coordinated Cationic Aluminum Complex Supported by a
 Fluorinated Dialkoxy-Diimino Salen-like Ligand: Synthesis, Structure, and
 Use in Polymerization Catalysis
;
_journal_issue 7
_journal_name_full Organometallics
_journal_page_first 1865
_journal_paper_doi 10.1021/om1000937
_journal_volume 29
_journal_year 2010
_chemical_formula_moiety 'C18 H24 Al F12 N2 O3, C19 H3 B F15'
_chemical_formula_sum 'C37 H27 Al B F27 N2 O3'
_chemical_formula_weight 1098.40
_chemical_name_systematic
;
 ?
;
_space_group_IT_number 2
_symmetry_cell_setting triclinic
_symmetry_space_group_name_Hall '-P 1'
_symmetry_space_group_name_H-M 'P -1'
_atom_sites_solution_hydrogens geom
_atom_sites_solution_primary direct
_atom_sites_solution_secondary difmap
_audit_creation_method SHELXL-97
_cell_angle_alpha 99.8090(10)
_cell_angle_beta 94.231(2)
_cell_angle_gamma 103.523(2)
_cell_formula_units_Z 2
_cell_length_a 10.2322(2)
_cell_length_b 12.3745(3)
_cell_length_c 17.5889(5)
_cell_measurement_reflns_used 11699
_cell_measurement_temperature 173(2)
_cell_measurement_theta_max 27.485
_cell_measurement_theta_min 0.998
_cell_volume 2118.62(9)
_computing_cell_refinement 'Denzo (Nonius B.V., 1998)'
_computing_data_collection 'Collect (Nonius B.V., 1998)'
_computing_data_reduction 'Denzo (Nonius B.V., 1998)'
_computing_molecular_graphics 'PLATON 98 (Spek, 1998)'
_computing_publication_material 'SHELXL-97 (Sheldrick, 1997)'
_computing_structure_refinement 'SHELXL-97 (Sheldrick, 1997)'
_computing_structure_solution 'SHELXS-97 (Sheldrick, 1997)'
_diffrn_ambient_temperature 173(2)
_diffrn_measured_fraction_theta_full 0.992
_diffrn_measured_fraction_theta_max 0.992
_diffrn_measurement_device_type KappaCCD
_diffrn_measurement_method 'phi and omega scans'
_diffrn_radiation_monochromator graphite
_diffrn_radiation_source 'fine-focus sealed tube'
_diffrn_radiation_type MoK\a
_diffrn_radiation_wavelength 0.71073
_diffrn_reflns_av_R_equivalents 0.0523
_diffrn_reflns_av_sigmaI/netI 0.0528
_diffrn_reflns_limit_h_max 13
_diffrn_reflns_limit_h_min -13
_diffrn_reflns_limit_k_max 12
_diffrn_reflns_limit_k_min -16
_diffrn_reflns_limit_l_max 22
_diffrn_reflns_limit_l_min -22
_diffrn_reflns_number 23614
_diffrn_reflns_theta_full 27.52
_diffrn_reflns_theta_max 27.52
_diffrn_reflns_theta_min 1.18
_exptl_absorpt_coefficient_mu 0.208
_exptl_absorpt_correction_type none
_exptl_crystal_colour colorless
_exptl_crystal_density_diffrn 1.722
_exptl_crystal_density_method 'not measured'
_exptl_crystal_description block
_exptl_crystal_F_000 1096
_exptl_crystal_size_max 0.35
_exptl_crystal_size_mid 0.35
_exptl_crystal_size_min 0.30
_refine_diff_density_max 0.311
_refine_diff_density_min -0.540
_refine_diff_density_rms 0.091
_refine_ls_extinction_method none
_refine_ls_goodness_of_fit_ref 1.076
_refine_ls_hydrogen_treatment constr
_refine_ls_matrix_type full
_refine_ls_number_parameters 645
_refine_ls_number_reflns 9687
_refine_ls_number_restraints 0
_refine_ls_restrained_S_all 1.076
_refine_ls_R_factor_all 0.0744
_refine_ls_R_factor_gt 0.0473
_refine_ls_shift/su_max 0.000
_refine_ls_shift/su_mean 0.000
_refine_ls_structure_factor_coef Fsqd
_refine_ls_weighting_details 'calc w=1/[\s^2^(Fo^2^)+(0.0875P)^2^+0.0000P] where P=(Fo^2^+2Fc^2^)/3'
_refine_ls_weighting_scheme calc
_refine_ls_wR_factor_gt 0.1246
_refine_ls_wR_factor_ref 0.1501
_reflns_number_gt 6895
_reflns_number_total 9687
_reflns_threshold_expression I>2sigma(I)
_cod_data_source_file om1000937_si_001.cif
_cod_data_source_block samu19
_cod_depositor_comments
;
The following automatic conversions were performed:

'_symmetry_cell_setting' value 'Triclinic' changed to 'triclinic'
according to /home/saulius/struct/CIF-dictionaries/cif_core.dic
dictionary named 'cif_core.dic' version 2.4.1 from 2010-06-29.

Automatic conversion script
Id: cif_fix_values 1715 2011-07-08 13:25:40Z adriana 
;
_cod_database_code 4065715

loop_
_symmetry_equiv_pos_as_xyz
'x, y, z'
'-x, -y, -z'

loop_
_atom_site_label
_atom_site_type_symbol
_atom_site_fract_x
_atom_site_fract_y
_atom_site_fract_z
_atom_site_U_iso_or_equiv
_atom_site_adp_type
_atom_site_occupancy
_atom_site_symmetry_multiplicity
_atom_site_calc_flag
_atom_site_refinement_flags
C1 C -0.73301(19) 0.56913(17) 0.20221(12) 0.0302(4) Uani 1 1 d .
C2 C -0.7494(2) 0.6043(2) 0.12590(13) 0.0414(5) Uani 1 1 d .
H2A H -0.6756 0.5906 0.0962 0.062 Uiso 1 1 calc R
H2B H -0.7471 0.6851 0.1345 0.062 Uiso 1 1 calc R
H2C H -0.8363 0.5602 0.0968 0.062 Uiso 1 1 calc R
C3 C -0.7994(2) 0.62434(18) 0.26601(13) 0.0320(5) Uani 1 1 d .
H3A H -0.8680 0.6568 0.2420 0.038 Uiso 1 1 calc R
H3B H -0.7299 0.6881 0.2986 0.038 Uiso 1 1 calc R
C4 C -0.86864(19) 0.54801(17) 0.31972(12) 0.0285(4) Uani 1 1 d .
C5 C -0.8984(2) 0.6256(2) 0.39106(14) 0.0399(5) Uani 1 1 d .
C6 C -1.0014(2) 0.4683(2) 0.27614(15) 0.0404(5) Uani 1 1 d .
C7 C -0.5998(2) 0.4377(2) 0.15775(13) 0.0384(5) Uani 1 1 d .
H7A H -0.5049 0.4432 0.1776 0.046 Uiso 1 1 calc R
H7B H -0.5999 0.4707 0.1103 0.046 Uiso 1 1 calc R
C8 C -0.6812(2) 0.3152(2) 0.14013(12) 0.0388(5) Uani 1 1 d .
H8A H -0.7604 0.3053 0.1014 0.047 Uiso 1 1 calc R
H8B H -0.6246 0.2651 0.1189 0.047 Uiso 1 1 calc R
C9 C -0.7978(2) 0.18670(18) 0.21521(12) 0.0326(5) Uani 1 1 d .
C10 C -0.8341(3) 0.0922(2) 0.14618(14) 0.0485(6) Uani 1 1 d .
H10A H -0.9258 0.0861 0.1224 0.073 Uiso 1 1 calc R
H10B H -0.8303 0.0210 0.1625 0.073 Uiso 1 1 calc R
H10C H -0.7699 0.1075 0.1083 0.073 Uiso 1 1 calc R
C11 C -0.8562(2) 0.16387(18) 0.28867(12) 0.0331(5) Uani 1 1 d .
H11A H -0.8930 0.0811 0.2832 0.040 Uiso 1 1 calc R
H11B H -0.9327 0.1998 0.2947 0.040 Uiso 1 1 calc R
C12 C -0.75428(19) 0.20727(17) 0.36343(12) 0.0288(4) Uani 1 1 d .
C13 C -0.8361(2) 0.20331(19) 0.43319(13) 0.0383(5) Uani 1 1 d .
C14 C -0.6588(2) 0.12771(18) 0.36445(13) 0.0362(5) Uani 1 1 d .
C15 C -0.4462(2) 0.60498(17) 0.35947(14) 0.0368(5) Uani 1 1 d .
H15A H -0.4088 0.6251 0.4150 0.044 Uiso 1 1 calc R
H15B H -0.5239 0.6390 0.3535 0.044 Uiso 1 1 calc R
C16 C -0.3397(3) 0.6550(2) 0.31240(18) 0.0555(7) Uani 1 1 d .
H16A H -0.2615 0.6231 0.3189 0.083 Uiso 1 1 calc R
H16B H -0.3115 0.7374 0.3301 0.083 Uiso 1 1 calc R
H16C H -0.3766 0.6373 0.2574 0.083 Uiso 1 1 calc R
C17 C -0.3931(2) 0.4176(2) 0.35279(15) 0.0421(6) Uani 1 1 d .
H17A H -0.3127 0.4445 0.3266 0.051 Uiso 1 1 calc R
H17B H -0.4315 0.3362 0.3304 0.051 Uiso 1 1 calc R
C18 C -0.3503(3) 0.4307(3) 0.43711(19) 0.0716(10) Uani 1 1 d .
H18A H -0.2993 0.5091 0.4579 0.107 Uiso 1 1 calc R
H18B H -0.2928 0.3794 0.4448 0.107 Uiso 1 1 calc R
H18C H -0.4304 0.4124 0.4643 0.107 Uiso 1 1 calc R
C19 C -0.29852(19) 0.07097(17) 0.11236(11) 0.0270(4) Uani 1 1 d .
C20 C -0.33428(19) 0.17355(17) 0.12934(12) 0.0300(4) Uani 1 1 d .
C21 C -0.2773(2) 0.26960(18) 0.10332(12) 0.0334(5) Uani 1 1 d .
C22 C -0.1762(2) 0.26892(18) 0.05560(12) 0.0335(5) Uani 1 1 d .
C23 C -0.1381(2) 0.17000(18) 0.03497(12) 0.0323(5) Uani 1 1 d .
C24 C -0.1991(2) 0.07499(17) 0.06286(11) 0.0285(4) Uani 1 1 d .
C25 C -0.30363(18) -0.14701(16) 0.12864(11) 0.0277(4) Uani 1 1 d .
C26 C -0.3573(2) -0.25333(18) 0.08303(12) 0.0329(5) Uani 1 1 d .
C27 C -0.2917(2) -0.34001(18) 0.07484(13) 0.0368(5) Uani 1 1 d .
C28 C -0.1637(2) -0.32221(18) 0.11171(13) 0.0372(5) Uani 1 1 d .
C29 C -0.1047(2) -0.21849(18) 0.15794(13) 0.0348(5) Uani 1 1 d .
C30 C -0.17454(19) -0.13611(16) 0.16538(12) 0.0293(4) Uani 1 1 d .
C31 C -0.37112(18) -0.01325(16) 0.24218(11) 0.0268(4) Uani 1 1 d .
C32 C -0.44797(19) -0.09052(17) 0.28057(12) 0.0298(4) Uani 1 1 d .
C33 C -0.4447(2) -0.07924(17) 0.36010(13) 0.0335(5) Uani 1 1 d .
C34 C -0.3589(2) 0.01480(19) 0.40737(12) 0.0351(5) Uani 1 1 d .
C35 C -0.2804(2) 0.09413(17) 0.37344(12) 0.0318(5) Uani 1 1 d .
C36 C -0.28652(19) 0.07850(17) 0.29356(12) 0.0294(4) Uani 1 1 d .
C37 C -0.5348(2) -0.0712(2) 0.10463(13) 0.0377(5) Uani 1 1 d .
H37A H -0.5760 -0.0087 0.1223 0.057 Uiso 1 1 calc R
H37B H -0.5867 -0.1406 0.1187 0.057 Uiso 1 1 calc R
H37C H -0.5354 -0.0825 0.0481 0.057 Uiso 1 1 calc R
B1 B -0.3789(2) -0.0406(2) 0.14593(13) 0.0284(5) Uani 1 1 d .
N1 N -0.66571(16) 0.49785(15) 0.21717(10) 0.0309(4) Uani 1 1 d .
N2 N -0.72626(16) 0.28677(15) 0.21389(10) 0.0305(4) Uani 1 1 d .
O1 O -0.79206(13) 0.48194(12) 0.34702(8) 0.0296(3) Uani 1 1 d .
O2 O -0.67568(12) 0.31526(11) 0.36929(8) 0.0277(3) Uani 1 1 d .
O3 O -0.49477(12) 0.48099(11) 0.33708(8) 0.0312(3) Uani 1 1 d .
F1 F -0.78289(15) 0.69163(13) 0.42940(8) 0.0558(4) Uani 1 1 d .
F2 F -0.96179(17) 0.56925(14) 0.44023(9) 0.0635(4) Uani 1 1 d .
F3 F -0.97299(17) 0.69411(14) 0.37090(9) 0.0647(5) Uani 1 1 d .
F4 F -1.06581(13) 0.39896(12) 0.31828(10) 0.0595(4) Uani 1 1 d .
F5 F -1.08857(13) 0.52353(14) 0.25136(9) 0.0591(4) Uani 1 1 d .
F6 F -0.97496(13) 0.40312(13) 0.21292(9) 0.0627(5) Uani 1 1 d .
F7 F -0.90462(14) 0.28264(12) 0.43829(9) 0.0544(4) Uani 1 1 d .
F8 F -0.75778(15) 0.22189(13) 0.50062(8) 0.0555(4) Uani 1 1 d .
F9 F -0.92603(14) 0.10406(12) 0.42777(9) 0.0552(4) Uani 1 1 d .
F10 F -0.56151(13) 0.16343(12) 0.42386(8) 0.0491(4) Uani 1 1 d .
F11 F -0.72289(15) 0.02160(11) 0.36654(9) 0.0523(4) Uani 1 1 d .
F12 F -0.59635(13) 0.12440(12) 0.29955(8) 0.0473(3) Uani 1 1 d .
F13 F -0.43099(12) 0.18358(11) 0.17753(8) 0.0423(3) Uani 1 1 d .
F14 F -0.31713(14) 0.36630(11) 0.12422(8) 0.0477(3) Uani 1 1 d .
F15 F -0.11574(14) 0.36266(11) 0.03037(8) 0.0479(3) Uani 1 1 d .
F16 F -0.03990(14) 0.16695(12) -0.01200(8) 0.0501(4) Uani 1 1 d .
F17 F -0.15368(13) -0.01810(10) 0.03799(7) 0.0386(3) Uani 1 1 d .
F18 F -0.48113(13) -0.27984(11) 0.04090(8) 0.0489(4) Uani 1 1 d .
F19 F -0.35288(16) -0.44186(11) 0.02972(8) 0.0552(4) Uani 1 1 d .
F20 F -0.09688(15) -0.40387(12) 0.10173(9) 0.0558(4) Uani 1 1 d .
F21 F 0.02228(13) -0.19804(12) 0.19360(9) 0.0523(4) Uani 1 1 d .
F22 F -0.10760(11) -0.03532(10) 0.21033(8) 0.0394(3) Uani 1 1 d .
F23 F -0.53182(12) -0.18834(10) 0.23879(7) 0.0407(3) Uani 1 1 d .
F24 F -0.52369(14) -0.15940(11) 0.39135(8) 0.0471(3) Uani 1 1 d .
F25 F -0.35386(14) 0.02807(12) 0.48493(7) 0.0489(3) Uani 1 1 d .
F26 F -0.19633(13) 0.18675(11) 0.41819(7) 0.0457(3) Uani 1 1 d .
F27 F -0.19912(12) 0.16054(10) 0.26710(7) 0.0368(3) Uani 1 1 d .
Al1 Al -0.67883(5) 0.41162(5) 0.30639(3) 0.02501(15) Uani 1 1 d .

loop_
_atom_site_aniso_label
_atom_site_aniso_U_11
_atom_site_aniso_U_22
_atom_site_aniso_U_33
_atom_site_aniso_U_23
_atom_site_aniso_U_13
_atom_site_aniso_U_12
C1 0.0270(9) 0.0324(11) 0.0305(11) 0.0104(9) 0.0028(8) 0.0032(8)
C2 0.0488(13) 0.0467(14) 0.0354(12) 0.0193(10) 0.0064(10) 0.0167(11)
C3 0.0326(10) 0.0309(11) 0.0366(11) 0.0121(9) 0.0054(9) 0.0114(8)
C4 0.0303(10) 0.0280(11) 0.0322(11) 0.0105(9) 0.0061(8) 0.0131(8)
C5 0.0477(13) 0.0399(13) 0.0399(13) 0.0110(10) 0.0135(10) 0.0211(10)
C6 0.0297(10) 0.0419(13) 0.0508(14) 0.0091(11) 0.0069(10) 0.0103(9)
C7 0.0410(12) 0.0521(14) 0.0307(11) 0.0151(10) 0.0138(9) 0.0205(10)
C8 0.0456(12) 0.0508(14) 0.0246(11) 0.0079(10) 0.0078(9) 0.0198(11)
C9 0.0296(10) 0.0367(12) 0.0302(11) 0.0026(9) -0.0032(8) 0.0109(9)
C10 0.0534(14) 0.0471(15) 0.0377(13) -0.0048(11) 0.0013(11) 0.0088(11)
C11 0.0304(10) 0.0331(12) 0.0315(11) 0.0047(9) -0.0009(8) 0.0019(8)
C12 0.0291(10) 0.0263(10) 0.0292(11) 0.0048(8) 0.0012(8) 0.0047(8)
C13 0.0392(11) 0.0351(12) 0.0363(12) 0.0056(10) 0.0066(10) 0.0011(10)
C14 0.0414(11) 0.0324(12) 0.0370(12) 0.0119(9) 0.0040(9) 0.0099(9)
C15 0.0307(10) 0.0282(11) 0.0490(14) 0.0067(10) 0.0022(9) 0.0039(8)
C16 0.0458(13) 0.0427(15) 0.082(2) 0.0227(14) 0.0182(13) 0.0073(11)
C17 0.0293(10) 0.0382(13) 0.0652(16) 0.0201(11) 0.0054(10) 0.0138(9)
C18 0.0670(19) 0.0630(19) 0.082(2) 0.0237(17) -0.0279(17) 0.0154(15)
C19 0.0287(9) 0.0293(11) 0.0239(10) 0.0075(8) 0.0005(8) 0.0084(8)
C20 0.0297(10) 0.0351(12) 0.0296(11) 0.0100(9) 0.0071(8) 0.0131(8)
C21 0.0397(11) 0.0312(12) 0.0341(11) 0.0092(9) 0.0041(9) 0.0164(9)
C22 0.0403(11) 0.0313(11) 0.0310(11) 0.0149(9) 0.0031(9) 0.0073(9)
C23 0.0351(10) 0.0374(12) 0.0281(11) 0.0111(9) 0.0093(8) 0.0115(9)
C24 0.0336(10) 0.0293(11) 0.0252(10) 0.0067(8) 0.0036(8) 0.0123(8)
C25 0.0299(10) 0.0280(11) 0.0249(10) 0.0076(8) 0.0047(8) 0.0044(8)
C26 0.0362(11) 0.0336(12) 0.0249(10) 0.0038(9) 0.0013(8) 0.0030(9)
C27 0.0531(13) 0.0238(11) 0.0298(11) 0.0018(9) 0.0089(10) 0.0037(9)
C28 0.0543(13) 0.0273(11) 0.0371(12) 0.0108(9) 0.0148(10) 0.0183(10)
C29 0.0352(11) 0.0365(12) 0.0361(12) 0.0120(10) 0.0037(9) 0.0122(9)
C30 0.0327(10) 0.0231(10) 0.0310(11) 0.0051(8) 0.0031(8) 0.0050(8)
C31 0.0283(9) 0.0254(10) 0.0284(10) 0.0070(8) 0.0059(8) 0.0080(8)
C32 0.0326(10) 0.0234(10) 0.0333(11) 0.0044(8) 0.0071(8) 0.0065(8)
C33 0.0422(11) 0.0263(11) 0.0360(12) 0.0132(9) 0.0129(9) 0.0088(9)
C34 0.0439(12) 0.0420(13) 0.0250(10) 0.0084(9) 0.0081(9) 0.0192(10)
C35 0.0339(10) 0.0295(11) 0.0296(11) 0.0011(9) 0.0030(8) 0.0068(8)
C36 0.0287(9) 0.0274(11) 0.0337(11) 0.0101(9) 0.0067(8) 0.0063(8)
C37 0.0311(10) 0.0418(13) 0.0403(13) 0.0123(10) -0.0004(9) 0.0078(9)
B1 0.0279(11) 0.0279(12) 0.0286(12) 0.0071(9) 0.0027(9) 0.0044(9)
N1 0.0312(8) 0.0362(10) 0.0294(9) 0.0114(8) 0.0087(7) 0.0114(7)
N2 0.0320(8) 0.0376(10) 0.0252(9) 0.0069(7) 0.0035(7) 0.0146(8)
O1 0.0314(7) 0.0323(8) 0.0307(8) 0.0117(6) 0.0085(6) 0.0135(6)
O2 0.0273(7) 0.0267(7) 0.0283(7) 0.0074(6) 0.0005(5) 0.0044(5)
O3 0.0249(7) 0.0279(8) 0.0416(8) 0.0100(6) 0.0019(6) 0.0066(5)
F1 0.0698(9) 0.0533(9) 0.0376(8) -0.0058(7) 0.0038(7) 0.0133(7)
F2 0.0820(11) 0.0620(10) 0.0605(10) 0.0195(8) 0.0465(8) 0.0281(8)
F3 0.0855(11) 0.0686(11) 0.0600(10) 0.0102(8) 0.0160(8) 0.0579(9)
F4 0.0386(7) 0.0522(9) 0.0864(12) 0.0258(8) 0.0139(7) -0.0020(6)
F5 0.0340(7) 0.0779(11) 0.0702(10) 0.0222(8) -0.0036(7) 0.0208(7)
F6 0.0384(7) 0.0664(10) 0.0645(10) -0.0223(8) 0.0024(7) 0.0023(7)
F7 0.0530(8) 0.0540(9) 0.0612(10) 0.0091(7) 0.0285(7) 0.0180(7)
F8 0.0597(8) 0.0708(10) 0.0284(7) 0.0100(7) 0.0045(6) 0.0017(7)
F9 0.0549(8) 0.0475(8) 0.0548(9) 0.0111(7) 0.0190(7) -0.0083(7)
F10 0.0475(7) 0.0541(9) 0.0495(8) 0.0155(7) -0.0090(6) 0.0205(6)
F11 0.0642(9) 0.0292(7) 0.0669(10) 0.0192(7) 0.0075(7) 0.0113(6)
F12 0.0534(8) 0.0527(9) 0.0489(8) 0.0170(7) 0.0178(6) 0.0303(7)
F13 0.0445(7) 0.0450(8) 0.0490(8) 0.0164(6) 0.0224(6) 0.0235(6)
F14 0.0620(8) 0.0343(7) 0.0570(9) 0.0150(6) 0.0168(7) 0.0251(6)
F15 0.0627(8) 0.0372(8) 0.0500(8) 0.0247(6) 0.0157(7) 0.0102(6)
F16 0.0597(8) 0.0533(9) 0.0506(8) 0.0251(7) 0.0342(7) 0.0212(7)
F17 0.0526(7) 0.0351(7) 0.0364(7) 0.0108(5) 0.0189(6) 0.0200(6)
F18 0.0434(7) 0.0450(8) 0.0456(8) -0.0067(6) -0.0118(6) 0.0028(6)
F19 0.0802(10) 0.0302(7) 0.0467(8) -0.0069(6) 0.0038(7) 0.0083(7)
F20 0.0760(10) 0.0374(8) 0.0648(10) 0.0121(7) 0.0156(8) 0.0317(7)
F21 0.0420(7) 0.0497(8) 0.0683(10) 0.0109(7) -0.0055(7) 0.0219(6)
F22 0.0307(6) 0.0315(7) 0.0490(8) -0.0031(6) -0.0074(5) 0.0055(5)
F23 0.0462(7) 0.0289(7) 0.0405(7) 0.0065(5) 0.0067(6) -0.0038(5)
F24 0.0620(8) 0.0388(8) 0.0429(8) 0.0179(6) 0.0214(7) 0.0056(6)
F25 0.0669(9) 0.0558(9) 0.0254(7) 0.0100(6) 0.0114(6) 0.0150(7)
F26 0.0508(7) 0.0417(8) 0.0346(7) -0.0034(6) -0.0002(6) 0.0009(6)
F27 0.0397(6) 0.0311(7) 0.0343(7) 0.0084(5) 0.0045(5) -0.0030(5)
Al1 0.0246(3) 0.0274(3) 0.0244(3) 0.0064(2) 0.0029(2) 0.0081(2)

loop_
_atom_type_symbol
_atom_type_description
_atom_type_scat_dispersion_real
_atom_type_scat_dispersion_imag
_atom_type_scat_source
C C 0.0033 0.0016 'International Tables Vol C Tables 4.2.6.8 and 6.1.1.4'
H H 0.0000 0.0000 'International Tables Vol C Tables 4.2.6.8 and 6.1.1.4'
B B 0.0013 0.0007 'International Tables Vol C Tables 4.2.6.8 and 6.1.1.4'
N N 0.0061 0.0033 'International Tables Vol C Tables 4.2.6.8 and 6.1.1.4'
O O 0.0106 0.0060 'International Tables Vol C Tables 4.2.6.8 and 6.1.1.4'
F F 0.0171 0.0103 'International Tables Vol C Tables 4.2.6.8 and 6.1.1.4'
Al Al 0.0645 0.0514 'International Tables Vol C Tables 4.2.6.8 and 6.1.1.4'

loop_
_geom_angle_atom_site_label_1
_geom_angle_atom_site_label_2
_geom_angle_atom_site_label_3
_geom_angle
N1 C1 C2 125.25(19)
N1 C1 C3 118.77(19)
C2 C1 C3 115.97(18)
C1 C2 H2A 109.5
C1 C2 H2B 109.5
H2A C2 H2B 109.5
C1 C2 H2C 109.5
H2A C2 H2C 109.5
H2B C2 H2C 109.5
C1 C3 C4 116.58(17)
C1 C3 H3A 108.1
C4 C3 H3A 108.1
C1 C3 H3B 108.1
C4 C3 H3B 108.1
H3A C3 H3B 107.3
O1 C4 C6 107.55(16)
O1 C4 C5 107.05(17)
C6 C4 C5 110.15(17)
O1 C4 C3 114.75(15)
C6 C4 C3 109.64(17)
C5 C4 C3 107.65(17)
F2 C5 F1 107.3(2)
F2 C5 F3 107.63(18)
F1 C5 F3 106.91(19)
F2 C5 C4 113.11(19)
F1 C5 C4 109.57(17)
F3 C5 C4 112.01(19)
F4 C6 F5 107.08(17)
F4 C6 F6 106.8(2)
F5 C6 F6 106.7(2)
F4 C6 C4 113.1(2)
F5 C6 C4 113.04(19)
F6 C6 C4 109.76(17)
N1 C7 C8 106.27(17)
N1 C7 H7A 110.5
C8 C7 H7A 110.5
N1 C7 H7B 110.5
C8 C7 H7B 110.5
H7A C7 H7B 108.7
N2 C8 C7 107.37(17)
N2 C8 H8A 110.2
C7 C8 H8A 110.2
N2 C8 H8B 110.2
C7 C8 H8B 110.2
H8A C8 H8B 108.5
N2 C9 C10 123.7(2)
N2 C9 C11 119.03(18)
C10 C9 C11 117.1(2)
C9 C10 H10A 109.5
C9 C10 H10B 109.5
H10A C10 H10B 109.5
C9 C10 H10C 109.5
H10A C10 H10C 109.5
H10B C10 H10C 109.5
C9 C11 C12 114.62(17)
C9 C11 H11A 108.6
C12 C11 H11A 108.6
C9 C11 H11B 108.6
C12 C11 H11B 108.6
H11A C11 H11B 107.6
O2 C12 C13 109.01(16)
O2 C12 C14 107.71(15)
C13 C12 C14 110.00(18)
O2 C12 C11 114.18(17)
C13 C12 C11 107.52(16)
C14 C12 C11 108.40(16)
F7 C13 F8 107.11(18)
F7 C13 F9 107.15(18)
F8 C13 F9 106.81(19)
F7 C13 C12 109.98(19)
F8 C13 C12 112.65(17)
F9 C13 C12 112.82(17)
F10 C14 F11 107.88(18)
F10 C14 F12 106.35(17)
F11 C14 F12 107.15(17)
F10 C14 C12 112.46(17)
F11 C14 C12 113.24(18)
F12 C14 C12 109.41(17)
O3 C15 C16 113.42(19)
O3 C15 H15A 108.9
C16 C15 H15A 108.9
O3 C15 H15B 108.9
C16 C15 H15B 108.9
H15A C15 H15B 107.7
C15 C16 H16A 109.5
C15 C16 H16B 109.5
H16A C16 H16B 109.5
C15 C16 H16C 109.5
H16A C16 H16C 109.5
H16B C16 H16C 109.5
O3 C17 C18 112.7(2)
O3 C17 H17A 109.1
C18 C17 H17A 109.1
O3 C17 H17B 109.1
C18 C17 H17B 109.1
H17A C17 H17B 107.8
C17 C18 H18A 109.5
C17 C18 H18B 109.5
H18A C18 H18B 109.5
C17 C18 H18C 109.5
H18A C18 H18C 109.5
H18B C18 H18C 109.5
C24 C19 C20 112.16(18)
C24 C19 B1 127.21(17)
C20 C19 B1 120.53(17)
F13 C20 C21 115.16(17)
F13 C20 C19 119.41(18)
C21 C20 C19 125.40(18)
F14 C21 C20 121.15(18)
F14 C21 C22 119.22(19)
C20 C21 C22 119.63(18)
F15 C22 C23 120.65(19)
F15 C22 C21 121.20(19)
C23 C22 C21 118.1(2)
F16 C23 C22 119.30(19)
F16 C23 C24 120.74(18)
C22 C23 C24 119.95(19)
F17 C24 C23 114.60(17)
F17 C24 C19 120.72(18)
C23 C24 C19 124.68(18)
C26 C25 C30 112.24(17)
C26 C25 B1 127.49(17)
C30 C25 B1 120.18(16)
F18 C26 C25 121.20(18)
F18 C26 C27 114.41(17)
C25 C26 C27 124.39(19)
F19 C27 C28 119.72(19)
F19 C27 C26 120.3(2)
C28 C27 C26 120.00(19)
F20 C28 C27 120.63(19)
F20 C28 C29 120.9(2)
C27 C28 C29 118.51(19)
F21 C29 C30 120.96(18)
F21 C29 C28 119.67(18)
C30 C29 C28 119.34(19)
F22 C30 C29 115.56(17)
F22 C30 C25 118.89(16)
C29 C30 C25 125.50(18)
C36 C31 C32 112.12(18)
C36 C31 B1 127.36(18)
C32 C31 B1 120.37(17)
F23 C32 C33 114.90(18)
F23 C32 C31 119.74(18)
C33 C32 C31 125.33(19)
F24 C33 C34 120.31(19)
F24 C33 C32 120.50(18)
C34 C33 C32 119.20(19)
F25 C34 C35 121.00(19)
F25 C34 C33 120.5(2)
C35 C34 C33 118.53(19)
F26 C35 C34 119.71(19)
F26 C35 C36 120.21(19)
C34 C35 C36 120.08(19)
F27 C36 C35 114.43(17)
F27 C36 C31 120.83(18)
C35 C36 C31 124.73(19)
B1 C37 H37A 109.5
B1 C37 H37B 109.5
H37A C37 H37B 109.5
B1 C37 H37C 109.5
H37A C37 H37C 109.5
H37B C37 H37C 109.5
C37 B1 C19 105.20(16)
C37 B1 C31 111.55(17)
C19 B1 C31 111.76(16)
C37 B1 C25 113.99(17)
C19 B1 C25 111.36(16)
C31 B1 C25 103.18(15)
C1 N1 C7 122.54(18)
C1 N1 Al1 127.91(14)
C7 N1 Al1 106.83(13)
C9 N2 C8 120.13(18)
C9 N2 Al1 123.22(15)
C8 N2 Al1 116.57(14)
C4 O1 Al1 133.23(13)
C12 O2 Al1 129.43(12)
C15 O3 C17 115.01(15)
C15 O3 Al1 120.93(11)
C17 O3 Al1 123.35(12)
O1 Al1 O2 100.20(7)
O1 Al1 O3 116.33(7)
O2 Al1 O3 90.94(6)
O1 Al1 N2 124.56(7)
O2 Al1 N2 91.52(7)
O3 Al1 N2 117.44(7)
O1 Al1 N1 92.04(7)
O2 Al1 N1 167.02(7)
O3 Al1 N1 87.46(7)
N2 Al1 N1 77.86(7)

loop_
_geom_bond_atom_site_label_1
_geom_bond_atom_site_label_2
_geom_bond_distance
C1 N1 1.288(3)
C1 C2 1.489(3)
C1 C3 1.502(3)
C2 H2A 0.9800
C2 H2B 0.9800
C2 H2C 0.9800
C3 C4 1.542(3)
C3 H3A 0.9900
C3 H3B 0.9900
C4 O1 1.375(2)
C4 C6 1.539(3)
C4 C5 1.540(3)
C5 F2 1.316(3)
C5 F1 1.327(3)
C5 F3 1.339(3)
C6 F4 1.320(3)
C6 F5 1.335(3)
C6 F6 1.342(3)
C7 N1 1.475(3)
C7 C8 1.516(3)
C7 H7A 0.9900
C7 H7B 0.9900
C8 N2 1.479(3)
C8 H8A 0.9900
C8 H8B 0.9900
C9 N2 1.288(3)
C9 C10 1.492(3)
C9 C11 1.505(3)
C10 H10A 0.9800
C10 H10B 0.9800
C10 H10C 0.9800
C11 C12 1.549(3)
C11 H11A 0.9900
C11 H11B 0.9900
C12 O2 1.372(2)
C12 C13 1.537(3)
C12 C14 1.542(3)
C13 F7 1.329(3)
C13 F8 1.335(3)
C13 F9 1.335(3)
C14 F10 1.327(2)
C14 F11 1.331(3)
C14 F12 1.348(3)
C15 O3 1.471(2)
C15 C16 1.499(3)
C15 H15A 0.9900
C15 H15B 0.9900
C16 H16A 0.9800
C16 H16B 0.9800
C16 H16C 0.9800
C17 O3 1.479(2)
C17 C18 1.486(4)
C17 H17A 0.9900
C17 H17B 0.9900
C18 H18A 0.9800
C18 H18B 0.9800
C18 H18C 0.9800
C19 C24 1.385(3)
C19 C20 1.392(3)
C19 B1 1.658(3)
C20 F13 1.363(2)
C20 C21 1.365(3)
C21 F14 1.354(2)
C21 C22 1.380(3)
C22 F15 1.344(2)
C22 C23 1.369(3)
C23 F16 1.350(2)
C23 C24 1.382(3)
C24 F17 1.357(2)
C25 C26 1.383(3)
C25 C30 1.393(3)
C25 B1 1.671(3)
C26 F18 1.359(2)
C26 C27 1.385(3)
C27 F19 1.352(2)
C27 C28 1.370(3)
C28 F20 1.342(2)
C28 C29 1.372(3)
C29 F21 1.348(2)
C29 C30 1.370(3)
C30 F22 1.354(2)
C31 C36 1.389(3)
C31 C32 1.391(3)
C31 B1 1.661(3)
C32 F23 1.364(2)
C32 C33 1.379(3)
C33 F24 1.347(2)
C33 C34 1.379(3)
C34 F25 1.342(2)
C34 C35 1.367(3)
C35 F26 1.343(2)
C35 C36 1.380(3)
C36 F27 1.358(2)
C37 B1 1.634(3)
C37 H37A 0.9800
C37 H37B 0.9800
C37 H37C 0.9800
N1 Al1 2.0381(18)
N2 Al1 1.9863(17)
O1 Al1 1.7297(14)
O2 Al1 1.7632(15)
O3 Al1 1.8739(13)

loop_
_geom_torsion_atom_site_label_1
_geom_torsion_atom_site_label_2
_geom_torsion_atom_site_label_3
_geom_torsion_atom_site_label_4
_geom_torsion
N1 C1 C3 C4 -40.8(3)
C2 C1 C3 C4 140.25(19)
C1 C3 C4 O1 47.5(2)
C1 C3 C4 C6 -73.7(2)
C1 C3 C4 C5 166.49(17)
O1 C4 C5 F2 -58.2(2)
C6 C4 C5 F2 58.5(2)
C3 C4 C5 F2 177.99(17)
O1 C4 C5 F1 61.5(2)
C6 C4 C5 F1 178.18(18)
C3 C4 C5 F1 -62.3(2)
O1 C4 C5 F3 180.00(18)
C6 C4 C5 F3 -63.4(2)
C3 C4 C5 F3 56.1(2)
O1 C4 C6 F4 53.8(2)
C5 C4 C6 F4 -62.6(2)
C3 C4 C6 F4 179.15(17)
O1 C4 C6 F5 175.70(18)
C5 C4 C6 F5 59.4(3)
C3 C4 C6 F5 -58.9(2)
O1 C4 C6 F6 -65.3(2)
C5 C4 C6 F6 178.32(19)
C3 C4 C6 F6 60.0(2)
N1 C7 C8 N2 -36.3(2)
N2 C9 C11 C12 -47.9(3)
C10 C9 C11 C12 135.70(19)
C9 C11 C12 O2 45.6(2)
C9 C11 C12 C13 166.64(17)
C9 C11 C12 C14 -74.5(2)
O2 C12 C13 F7 53.8(2)
C14 C12 C13 F7 171.67(16)
C11 C12 C13 F7 -70.5(2)
O2 C12 C13 F8 -65.6(2)
C14 C12 C13 F8 52.3(2)
C11 C12 C13 F8 170.12(17)
O2 C12 C13 F9 173.35(17)
C14 C12 C13 F9 -68.8(2)
C11 C12 C13 F9 49.1(2)
O2 C12 C14 F10 51.3(2)
C13 C12 C14 F10 -67.3(2)
C11 C12 C14 F10 175.36(18)
O2 C12 C14 F11 173.96(17)
C13 C12 C14 F11 55.3(2)
C11 C12 C14 F11 -62.0(2)
O2 C12 C14 F12 -66.6(2)
C13 C12 C14 F12 174.72(16)
C11 C12 C14 F12 57.4(2)
C24 C19 C20 F13 -179.90(16)
B1 C19 C20 F13 3.7(3)
C24 C19 C20 C21 -1.9(3)
B1 C19 C20 C21 -178.36(19)
F13 C20 C21 F14 -0.7(3)
C19 C20 C21 F14 -178.71(18)
F13 C20 C21 C22 178.55(18)
C19 C20 C21 C22 0.5(3)
F14 C21 C22 F15 0.8(3)
C20 C21 C22 F15 -178.47(19)
F14 C21 C22 C23 -179.70(17)
C20 C21 C22 C23 1.1(3)
F15 C22 C23 F16 -0.8(3)
C21 C22 C23 F16 179.64(18)
F15 C22 C23 C24 178.51(18)
C21 C22 C23 C24 -1.0(3)
F16 C23 C24 F17 -1.1(3)
C22 C23 C24 F17 179.54(17)
F16 C23 C24 C19 178.73(18)
C22 C23 C24 C19 -0.6(3)
C20 C19 C24 F17 -178.17(16)
B1 C19 C24 F17 -2.1(3)
C20 C19 C24 C23 2.0(3)
B1 C19 C24 C23 178.10(19)
C30 C25 C26 F18 -178.39(19)
B1 C25 C26 F18 5.1(3)
C30 C25 C26 C27 0.5(3)
B1 C25 C26 C27 -176.1(2)
F18 C26 C27 F19 -1.9(3)
C25 C26 C27 F19 179.1(2)
F18 C26 C27 C28 177.2(2)
C25 C26 C27 C28 -1.8(3)
F19 C27 C28 F20 1.9(3)
C26 C27 C28 F20 -177.2(2)
F19 C27 C28 C29 -179.2(2)
C26 C27 C28 C29 1.7(3)
F20 C28 C29 F21 0.3(3)
C27 C28 C29 F21 -178.7(2)
F20 C28 C29 C30 178.4(2)
C27 C28 C29 C30 -0.5(3)
F21 C29 C30 F22 -0.1(3)
C28 C29 C30 F22 -178.25(19)
F21 C29 C30 C25 177.3(2)
C28 C29 C30 C25 -0.9(3)
C26 C25 C30 F22 178.14(18)
B1 C25 C30 F22 -5.0(3)
C26 C25 C30 C29 0.8(3)
B1 C25 C30 C29 177.7(2)
C36 C31 C32 F23 -176.90(16)
B1 C31 C32 F23 -1.1(3)
C36 C31 C32 C33 1.0(3)
B1 C31 C32 C33 176.75(18)
F23 C32 C33 F24 -2.1(3)
C31 C32 C33 F24 179.98(17)
F23 C32 C33 C34 177.50(17)
C31 C32 C33 C34 -0.5(3)
F24 C33 C34 F25 -0.6(3)
C32 C33 C34 F25 179.88(18)
F24 C33 C34 C35 179.94(18)
C32 C33 C34 C35 0.4(3)
F25 C34 C35 F26 0.2(3)
C33 C34 C35 F26 179.74(17)
F25 C34 C35 C36 179.60(18)
C33 C34 C35 C36 -0.9(3)
F26 C35 C36 F27 2.3(3)
C34 C35 C36 F27 -177.06(17)
F26 C35 C36 C31 -179.06(18)
C34 C35 C36 C31 1.6(3)
C32 C31 C36 F27 177.04(16)
B1 C31 C36 F27 1.6(3)
C32 C31 C36 C35 -1.5(3)
B1 C31 C36 C35 -176.95(18)
C24 C19 B1 C37 -111.6(2)
C20 C19 B1 C37 64.2(2)
C24 C19 B1 C31 127.2(2)
C20 C19 B1 C31 -57.0(2)
C24 C19 B1 C25 12.3(3)
C20 C19 B1 C25 -171.83(16)
C36 C31 B1 C37 -131.4(2)
C32 C31 B1 C37 53.5(2)
C36 C31 B1 C19 -13.9(3)
C32 C31 B1 C19 171.00(16)
C36 C31 B1 C25 105.8(2)
C32 C31 B1 C25 -69.2(2)
C26 C25 B1 C37 1.6(3)
C30 C25 B1 C37 -174.66(19)
C26 C25 B1 C19 -117.2(2)
C30 C25 B1 C19 66.5(2)
C26 C25 B1 C31 122.8(2)
C30 C25 B1 C31 -53.5(2)
C2 C1 N1 C7 -2.6(3)
C3 C1 N1 C7 178.61(18)
C2 C1 N1 Al1 -161.39(17)
C3 C1 N1 Al1 19.8(3)
C8 C7 N1 C1 -108.9(2)
C8 C7 N1 Al1 53.72(18)
C10 C9 N2 C8 3.3(3)
C11 C9 N2 C8 -172.82(17)
C10 C9 N2 Al1 -179.98(16)
C11 C9 N2 Al1 3.9(2)
C7 C8 N2 C9 -179.87(17)
C7 C8 N2 Al1 3.2(2)
C6 C4 O1 Al1 85.9(2)
C5 C4 O1 Al1 -155.78(15)
C3 C4 O1 Al1 -36.4(3)
C13 C12 O2 Al1 -117.69(17)
C14 C12 O2 Al1 123.00(15)
C11 C12 O2 Al1 2.6(2)
C16 C15 O3 C17 66.3(3)
C16 C15 O3 Al1 -123.07(18)
C18 C17 O3 C15 65.2(3)
C18 C17 O3 Al1 -105.2(2)
C4 O1 Al1 O2 -161.47(17)
C4 O1 Al1 O3 102.36(17)
C4 O1 Al1 N2 -62.5(2)
C4 O1 Al1 N1 14.18(18)
C12 O2 Al1 O1 90.78(15)
C12 O2 Al1 O3 -152.24(15)
C12 O2 Al1 N2 -34.76(16)
C12 O2 Al1 N1 -69.5(4)
C15 O3 Al1 O1 -29.82(17)
C17 O3 Al1 O1 140.03(16)
C15 O3 Al1 O2 -131.69(15)
C17 O3 Al1 O2 38.16(17)
C15 O3 Al1 N2 136.11(15)
C17 O3 Al1 N2 -54.04(18)
C15 O3 Al1 N1 61.20(15)
C17 O3 Al1 N1 -128.96(17)
C9 N2 Al1 O1 -71.74(17)
C8 N2 Al1 O1 105.07(15)
C9 N2 Al1 O2 31.75(16)
C8 N2 Al1 O2 -151.43(14)
C9 N2 Al1 O3 123.60(15)
C8 N2 Al1 O3 -59.59(15)
C9 N2 Al1 N1 -155.77(16)
C8 N2 Al1 N1 21.05(13)
C1 N1 Al1 O1 -4.62(18)
C7 N1 Al1 O1 -166.05(13)
C1 N1 Al1 O2 156.0(3)
C7 N1 Al1 O2 -5.5(4)
C1 N1 Al1 O3 -120.89(18)
C7 N1 Al1 O3 77.68(13)
C1 N1 Al1 N2 120.34(18)
C7 N1 Al1 N2 -41.09(13)
